data_4343662
loop_
_publ_author_name
'Grenthe, I.'
'Nordin, E.'

_publ_section_title
;
 Nitrito-nitro-linkage isomerization in the solid state. 2. A comparative
 study of the structures of nitrito- and nitropentaamminecobalt(III)
 dichloride
;
_journal_name_full 'Inorganic Chemistry'
_journal_page_first 1869
_journal_page_last 1874
_journal_volume 18
_journal_year 1979
_chemical_formula_sum 'Cl2 Co H15 N6 O2'
_chemical_name_systematic 'Co (N H3)5 O N O Cl2'
_space_group_IT_number 33
_symmetry_space_group_name_Hall 'P -2bc 2a'
_symmetry_space_group_name_H-M 'P 21 n b'
_cell_angle_alpha 90
_cell_angle_beta 90
_cell_angle_gamma 90
_cell_formula_units_Z 4
_cell_length_a 10.349
_cell_length_b 13.228
_cell_length_c 6.864
_cell_volume 939.658
_citation_journal_id_ASTM INOCAJ
_cod_data_source_file Grenthe_INOCAJ_1979_581.cif
_cod_data_source_block H15Cl2Co1N6O2
_cod_original_sg_symbol_Hall 'P 2c -2n (z,x,y)'
_cod_original_formula_sum 'H15 Cl2 Co1 N6 O2'
_cod_database_code 4343662

loop_
_symmetry_equiv_pos_as_xyz
x,y,z
x+1/2,-y,-z
x+1/2,-y+1/2,z+1/2
x,y+1/2,-z+1/2

loop_
_atom_site_label
_atom_site_type_symbol
_atom_site_fract_x
_atom_site_fract_y
_atom_site_fract_z
_atom_site_occupancy
_atom_site_U_iso_or_equiv
H13 H+1 0.455 0.048 0.177 1 0.0
N5 N-3 0.0651 0.1058 0.1863 1 0.0
H14 H+1 0.476 0.145 0.226 1 0.0
H12 H+1 0.017 0.219 0.128 1 0.0
Cl2 Cl-1 0.5003 0.3563 0.1627 1 0.0
H4 H+1 0.184 0.216 0.474 1 0.0
O2 O-2 0.2306 -0.0116 0.0315 1 0.0
H5 H+1 0.239 0.271 0.332 1 0.0
H15 H+1 0.473 0.129 0.058 1 0.0
H9 H+1 0.301 -0.042 0.402 1 0.0
Cl1 Cl-1 -0.0017 0.3569 0.165 1 0.0
H3 H+1 0.316 0.187 -0.132 1 0.0
H8 H+1 0.262 0.032 0.511 1 0.0
H2 H+1 0.223 0.252 -0.037 1 0.0
O1 O-2 0.2404 -0.109 -0.1961 1 0.0
H1 H+1 0.181 0.18 -0.143 1 0.0
N4 N-3 0.2536 0.0176 0.4103 1 0.0
Co1 Co+3 0.25 0.10885 0.18674 1 0.0
N6 N-3 0.4401 0.1057 0.1817 1 0.0
N1 N+3 0.2665 -0.0304 -0.1047 1 0.0
H7 H+1 0.174 -0.012 0.425 1 0.0
H11 H+1 0.004 0.18 0.246 1 0.0
H6 H+1 0.3 0.211 0.464 1 0.0
H10 H+1 0.022 0.041 0.204 1 0.0
N2 N-3 0.2522 0.1993 -0.0384 1 0.0
N3 N-3 0.2527 0.2255 0.36 1 0.0
